data_2013590
loop_
_publ_author_name
'Odaba\;so\<glu, Mustafa'
'Albayrak, \,Ci\<gdem'
'B\"uy\"ukg\"ung\"or, Orhan'
'L\"onnecke, Peter'

_publ_section_title
;2-{[Tris(hydroxymethyl)methyl]aminomethylene}cyclohexa-3,5-dien-1(2<i>H</i>)-one
 and its 6-hydroxy and 6-methoxy derivatives
;
_journal_issue 11
_journal_name_full 'Acta Crystallographica Section C'
_journal_page_first o616
_journal_page_last o619
_journal_paper_doi 10.1107/S0108270103020997
_journal_volume 59
_journal_year 2003
_chemical_formula_iupac 'C12 H17 N O5'
_chemical_formula_moiety 'C12 H17 N O5'
_chemical_formula_sum 'C12 H17 N O5'
_chemical_formula_weight 255.27
_chemical_melting_point 454.5(5)
_chemical_name_systematic
;
6-methoxy-2-{[tris(hydroxymethyl)methyl]aminomethylene}cyclohexa-3,5-dien-
1(2H)-one
;
_space_group_IT_number 61
_symmetry_cell_setting orthorhombic
_symmetry_space_group_name_Hall '-P 2ac 2ab'
_symmetry_space_group_name_H-M 'P b c a'
_atom_sites_solution_hydrogens difmap
_atom_sites_solution_primary direct
_atom_sites_solution_secondary difmap
_audit_creation_method SHELXL97
_cell_angle_alpha 90
_cell_angle_beta 90
_cell_angle_gamma 90
_cell_formula_units_Z 8
_cell_length_a 10.6464(7)
_cell_length_b 10.7749(7)
_cell_length_c 20.8540(13)
_cell_measurement_reflns_used 720
_cell_measurement_temperature 213(2)
_cell_measurement_theta_max 27.56
_cell_measurement_theta_min 2.16
_cell_volume 2392.2(3)
_computing_cell_refinement SMART
_computing_data_collection 'SMART (Bruker, 1997)'
_computing_data_reduction 'SAINT (Bruker, 1997)'
_computing_molecular_graphics 'ORTEPIII (Farrugia, 1997)'
_computing_publication_material 'WinGX (Farrugia, 1999)'
_computing_structure_refinement 'SHELXL97 (Sheldrick, 1997)'
_computing_structure_solution 'SHELXS97 (Sheldrick, 1997)'
_diffrn_ambient_temperature 213(2)
_diffrn_measured_fraction_theta_full 1.000
_diffrn_measured_fraction_theta_max 1.000
_diffrn_measurement_device_type 'Bruker SMART CCD area-detector'
_diffrn_measurement_method \w
_diffrn_radiation_monochromator graphite
_diffrn_radiation_source 'fine-focus sealed tube'
_diffrn_radiation_type MoK\a
_diffrn_radiation_wavelength 0.71073
_diffrn_reflns_av_R_equivalents 0.036
_diffrn_reflns_av_sigmaI/netI 0.027
_diffrn_reflns_limit_h_max 13
_diffrn_reflns_limit_h_min -6
_diffrn_reflns_limit_k_max 14
_diffrn_reflns_limit_k_min -13
_diffrn_reflns_limit_l_max 27
_diffrn_reflns_limit_l_min -26
_diffrn_reflns_number 12603
_diffrn_reflns_theta_full 27.51
_diffrn_reflns_theta_max 27.51
_diffrn_reflns_theta_min 1.95
_diffrn_standards_decay_% <2
_diffrn_standards_number 0
_exptl_absorpt_coefficient_mu 0.111
_exptl_absorpt_correction_T_max 0.997
_exptl_absorpt_correction_T_min 0.968
_exptl_absorpt_correction_type multi-scan
_exptl_absorpt_process_details '(SADABS; Blessing, 1995)'
_exptl_crystal_colour colourless
_exptl_crystal_density_diffrn 1.418
_exptl_crystal_density_meas ?
_exptl_crystal_density_method 'not measured'
_exptl_crystal_description needle
_exptl_crystal_F_000 1088
_exptl_crystal_size_max 0.30
_exptl_crystal_size_mid 0.30
_exptl_crystal_size_min 0.03
_refine_diff_density_max 0.27
_refine_diff_density_min -0.21
_refine_ls_extinction_method none
_refine_ls_goodness_of_fit_ref 1.065
_refine_ls_hydrogen_treatment refall
_refine_ls_matrix_type full
_refine_ls_number_parameters 231
_refine_ls_number_reflns 2744
_refine_ls_number_restraints 0
_refine_ls_restrained_S_all 1.065
_refine_ls_R_factor_all 0.060
_refine_ls_R_factor_gt 0.046
_refine_ls_shift/su_max 0.004
_refine_ls_shift/su_mean 0.001
_refine_ls_structure_factor_coef Fsqd
_refine_ls_weighting_details 'calc w = 1/[\s^2^(Fo^2^)+(0.0476P)^2^+0.9405P] where P=(Fo^2^+2Fc^2^)/3'
_refine_ls_weighting_scheme calc
_refine_ls_wR_factor_gt 0.099
_refine_ls_wR_factor_ref 0.105
_reflns_number_gt 2241
_reflns_number_total 2744
_reflns_threshold_expression I>2\s(I)
_cod_data_source_file fr1432.cif
_cod_data_source_block III
_cod_depositor_comments
;
The following automatic conversions were performed:
'_symmetry_cell_setting' value 'Orthorhombic' changed to 'orthorhombic'
according to '/home/saulius/struct/CIF-dictionaries/cif_core.dic'
dictionary named 'cif_core.dic' version 2.4.1 from 2010-06-29.

Automatic conversion script
Id: cif_fix_enum 1527 2010-12-29 10:47:43Z saulius 

The following automatic conversions were performed:

'_chemical_melting_point' value '454-455' was changed to '454.5(5)' -
the average value was taken and precision was estimated.

Automatic conversion script
Id: cif_fix_values 1646 2011-03-28 12:23:43Z adriana 

The following automatic conversions were performed:

'_chemical_melting_point' value '454-455' was changed to '454.5(5)' -
the average value was taken and precision was
estimated.

'_symmetry_cell_setting' value 'Orthorhombic' changed to
'orthorhombic' according to
/home/saulius/struct/CIF-dictionaries/cif_core.dic dictionary named
'cif_core.dic' version 2.4.1 from 2010-06-29.

Automatic conversion script
Id: cif_fix_values 1715 2011-07-08 13:25:40Z adriana 

The following automatic conversions were performed:

'_exptl_crystal_density_meas' value 'not measured' was changed to '?'
- the value is perceived as not measured.

Automatic conversion script
Id: cif_fix_values 3008 2015-01-20 13:52:24Z robertas 
;
_cod_database_code 2013590
_cod_database_fobs_code 2013590

loop_
_symmetry_equiv_pos_as_xyz
'x, y, z'
'-x+1/2, -y, z+1/2'
'x+1/2, -y+1/2, -z'
'-x, y+1/2, -z+1/2'
'-x, -y, -z'
'x-1/2, y, -z-1/2'
'-x-1/2, y-1/2, z'
'x, -y-1/2, z-1/2'

loop_
_atom_site_label
_atom_site_fract_x
_atom_site_fract_y
_atom_site_fract_z
_atom_site_U_iso_or_equiv
_atom_site_adp_type
_atom_site_calc_flag
_atom_site_refinement_flags
_atom_site_occupancy
_atom_site_disorder_assembly
_atom_site_disorder_group
_atom_site_type_symbol
O1 0.59626(10) 0.09299(10) 0.61618(5) 0.0270(3) Uani d . 1 . . O
O5 0.36871(11) 0.09491(11) 0.66751(6) 0.0335(3) Uani d . 1 . . O
O2 0.77267(10) 0.08388(10) 0.47120(6) 0.0268(3) Uani d . 1 . . O
H2O 0.705(2) 0.100(2) 0.4521(11) 0.055(7) Uiso d . 1 . . H
O3 1.09930(11) 0.13505(11) 0.52213(6) 0.0339(3) Uani d . 1 . . O
H3O 1.140(2) 0.070(2) 0.5281(10) 0.046(6) Uiso d . 1 . . H
O4 1.03769(10) 0.38666(11) 0.58199(6) 0.0281(3) Uani d . 1 . . O
H4O 1.010(2) 0.455(2) 0.5969(9) 0.043(6) Uiso d . 1 . . H
N1 0.78960(11) 0.22397(12) 0.57913(6) 0.0214(3) Uani d . 1 . . N
H1N 0.741(2) 0.1549(19) 0.5784(9) 0.042(5) Uiso d . 1 . . H
C1 0.64296(14) 0.29492(14) 0.65720(7) 0.0226(3) Uani d . 1 . . C
C2 0.56490(13) 0.18755(14) 0.65051(7) 0.0215(3) Uani d . 1 . . C
C3 0.44500(14) 0.19299(15) 0.68238(7) 0.0254(3) Uani d . 1 . . C
C4 0.41485(16) 0.28899(17) 0.72215(8) 0.0328(4) Uani d . 1 . . C
H4 0.333(2) 0.2873(19) 0.7451(11) 0.053(6) Uiso d . 1 . . H
C5 0.49735(17) 0.38915(17) 0.73158(9) 0.0369(4) Uani d . 1 . . C
H5 0.476(2) 0.4539(19) 0.7602(10) 0.046(6) Uiso d . 1 . . H
C6 0.60765(16) 0.39349(16) 0.69873(8) 0.0313(4) Uani d . 1 . . C
H6 0.6633(18) 0.4618(19) 0.7027(9) 0.041(5) Uiso d . 1 . . H
C12 0.23936(17) 0.1071(2) 0.68447(10) 0.0401(4) Uani d . 1 . . C
H12A 0.203(2) 0.188(2) 0.6663(10) 0.047(6) Uiso d . 1 . . H
H12B 0.2279(19) 0.1055(18) 0.7307(10) 0.041(5) Uiso d . 1 . . H
H12C 0.201(2) 0.033(2) 0.6650(10) 0.045(6) Uiso d . 1 . . H
C7 0.75333(14) 0.30753(14) 0.61983(7) 0.0228(3) Uani d . 1 . . C
H7 0.8017(15) 0.3814(15) 0.6239(8) 0.021(4) Uiso d . 1 . . H
C8 0.89788(13) 0.22774(13) 0.53555(7) 0.0205(3) Uani d . 1 . . C
C9 0.85050(15) 0.19195(15) 0.46847(7) 0.0242(3) Uani d . 1 . . C
H9A 0.8027(15) 0.2610(16) 0.4508(8) 0.022(4) Uiso d . 1 . . H
H9B 0.9239(17) 0.1733(16) 0.4419(8) 0.028(4) Uiso d . 1 . . H
C10 0.99173(14) 0.13295(14) 0.56173(8) 0.0244(3) Uani d . 1 . . C
H10A 0.9516(15) 0.0508(16) 0.5619(8) 0.022(4) Uiso d . 1 . . H
H10B 1.0105(17) 0.1558(16) 0.6056(9) 0.029(5) Uiso d . 1 . . H
C11 0.95707(14) 0.35666(14) 0.52966(7) 0.0232(3) Uani d . 1 . . C
H11A 0.8904(17) 0.4179(16) 0.5254(8) 0.026(4) Uiso d . 1 . . H
H11B 1.0061(17) 0.3567(16) 0.4901(8) 0.026(4) Uiso d . 1 . . H

loop_
_atom_site_aniso_label
_atom_site_aniso_U_11
_atom_site_aniso_U_22
_atom_site_aniso_U_33
_atom_site_aniso_U_12
_atom_site_aniso_U_13
_atom_site_aniso_U_23
O1 0.0229(6) 0.0235(5) 0.0347(6) -0.0018(4) 0.0047(5) -0.0051(4)
O5 0.0220(6) 0.0349(7) 0.0437(7) -0.0055(5) 0.0054(5) -0.0012(5)
O2 0.0185(5) 0.0242(6) 0.0376(6) 0.0006(4) -0.0051(5) -0.0036(5)
O3 0.0195(6) 0.0271(6) 0.0551(8) 0.0062(5) 0.0073(5) 0.0035(6)
O4 0.0208(5) 0.0224(6) 0.0410(6) -0.0006(4) 0.0000(5) -0.0076(5)
N1 0.0164(6) 0.0211(6) 0.0266(6) -0.0017(5) 0.0014(5) -0.0007(5)
C1 0.0184(7) 0.0249(7) 0.0245(7) 0.0008(6) -0.0016(6) -0.0020(6)
C2 0.0190(7) 0.0249(7) 0.0206(7) 0.0021(6) -0.0012(5) 0.0001(6)
C3 0.0208(7) 0.0294(8) 0.0259(7) -0.0006(6) -0.0008(6) 0.0023(6)
C4 0.0234(8) 0.0435(10) 0.0316(8) 0.0031(7) 0.0060(7) -0.0042(7)
C5 0.0322(9) 0.0412(10) 0.0374(9) 0.0054(8) 0.0036(8) -0.0164(8)
C6 0.0262(8) 0.0307(9) 0.0370(9) -0.0004(7) -0.0014(7) -0.0118(7)
C12 0.0220(8) 0.0531(12) 0.0453(11) -0.0062(8) 0.0034(8) 0.0057(9)
C7 0.0190(7) 0.0222(7) 0.0273(7) -0.0005(6) -0.0029(6) -0.0018(6)
C8 0.0149(6) 0.0190(7) 0.0275(7) 0.0001(5) 0.0018(6) 0.0001(6)
C9 0.0203(7) 0.0249(8) 0.0275(7) 0.0008(6) 0.0007(6) -0.0004(6)
C10 0.0184(7) 0.0211(7) 0.0336(8) 0.0009(6) -0.0006(6) 0.0005(6)
C11 0.0203(7) 0.0197(7) 0.0297(8) -0.0008(6) 0.0025(6) 0.0008(6)

loop_
_atom_type_symbol
_atom_type_description
_atom_type_scat_dispersion_real
_atom_type_scat_dispersion_imag
_atom_type_scat_source
O O 0.0106 0.0060 'International Tables Vol C Tables 4.2.6.8 and 6.1.1.4'
N N 0.0061 0.0033 'International Tables Vol C Tables 4.2.6.8 and 6.1.1.4'
C C 0.0033 0.0016 'International Tables Vol C Tables 4.2.6.8 and 6.1.1.4'
H H 0.0000 0.0000 'International Tables Vol C Tables 4.2.6.8 and 6.1.1.4'

loop_
_geom_angle_atom_site_label_1
_geom_angle_atom_site_label_2
_geom_angle_atom_site_label_3
_geom_angle
_geom_angle_publ_flag
C3 O5 C12 116.44(14) ?
C9 O2 H2O 107.9(16) ?
C10 O3 H3O 108.8(15) ?
C11 O4 H4O 105.3(14) ?
C7 N1 C8 128.31(13) ?
C7 N1 H1N 114.3(13) ?
C8 N1 H1N 117.4(13) ?
C7 C1 C6 118.89(14) y
C7 C1 C2 120.37(13) y
C6 C1 C2 120.66(14) ?
O1 C2 C1 122.85(13) y
O1 C2 C3 121.20(13) y
C1 C2 C3 115.89(13) ?
C4 C3 O5 125.71(14) ?
C4 C3 C2 121.33(15) ?
O5 C3 C2 112.95(13) ?
C3 C4 C5 121.35(15) ?
C3 C4 H4 119.0(12) ?
C5 C4 H4 119.7(12) ?
C6 C5 C4 119.71(16) ?
C6 C5 H5 120.1(13) ?
C4 C5 H5 120.2(13) ?
C5 C6 C1 120.64(16) ?
C5 C6 H6 121.4(12) ?
C1 C6 H6 117.9(12) ?
O5 C12 H12A 110.4(12) ?
O5 C12 H12B 111.4(12) ?
H12A C12 H12B 109.6(16) ?
O5 C12 H12C 103.0(12) ?
H12A C12 H12C 112.1(17) ?
H12B C12 H12C 110.2(17) ?
N1 C7 C1 122.73(14) y
N1 C7 H7 118.6(10) ?
C1 C7 H7 118.7(10) ?
N1 C8 C10 105.87(12) ?
N1 C8 C11 113.45(12) ?
C10 C8 C11 111.46(12) ?
N1 C8 C9 107.39(12) ?
C10 C8 C9 111.83(12) ?
C11 C8 C9 106.86(12) ?
O2 C9 C8 111.00(12) ?
O2 C9 H9A 109.5(10) ?
C8 C9 H9A 109.0(10) ?
O2 C9 H9B 108.5(10) ?
C8 C9 H9B 107.8(10) ?
H9A C9 H9B 111.1(14) ?
O3 C10 C8 108.09(12) ?
O3 C10 H10A 111.7(9) ?
C8 C10 H10A 108.6(10) ?
O3 C10 H10B 112.4(11) ?
C8 C10 H10B 107.6(10) ?
H10A C10 H10B 108.3(14) ?
O4 C11 C8 113.10(12) ?
O4 C11 H11A 110.8(10) ?
C8 C11 H11A 108.8(10) ?
O4 C11 H11B 108.9(11) ?
C8 C11 H11B 106.8(10) ?
H11A C11 H11B 108.2(14) ?

loop_
_geom_bond_atom_site_label_1
_geom_bond_atom_site_label_2
_geom_bond_site_symmetry_2
_geom_bond_distance
_geom_bond_publ_flag
O1 C2 . 1.2892(18) y
O5 C3 . 1.3684(19) y
O5 C12 . 1.428(2) ?
O2 C9 . 1.4304(19) ?
O2 H2O . 0.84(2) ?
O3 C10 . 1.4121(19) ?
O3 H3O . 0.83(2) ?
O4 C11 . 1.4254(19) ?
O4 H4O . 0.85(2) ?
N1 C7 . 1.2962(19) y
N1 C8 . 1.4685(18) y
N1 H1N . 0.91(2) ?
C1 C7 . 1.417(2) y
C1 C6 . 1.421(2) y
C1 C2 . 1.431(2) y
C2 C3 . 1.440(2) y
C3 C4 . 1.364(2) y
C4 C5 . 1.405(3) y
C4 H4 . 1.00(2) ?
C5 C6 . 1.360(3) y
C5 H5 . 0.95(2) ?
C6 H6 . 0.95(2) ?
C12 H12A . 1.02(2) ?
C12 H12B . 0.97(2) ?
C12 H12C . 0.98(2) ?
C7 H7 . 0.952(17) ?
C8 C10 . 1.529(2) ?
C8 C11 . 1.530(2) ?
C8 C9 . 1.536(2) ?
C9 H9A . 0.974(17) ?
C9 H9B . 0.979(18) ?
C10 H10A . 0.983(17) ?
C10 H10B . 0.969(18) ?
C11 H11A . 0.973(18) ?
C11 H11B . 0.976(18) ?

loop_
_geom_hbond_atom_site_label_D
_geom_hbond_atom_site_label_H
_geom_hbond_atom_site_label_A
_geom_hbond_site_symmetry_A
_geom_hbond_distance_DH
_geom_hbond_distance_HA
_geom_hbond_distance_DA
_geom_hbond_angle_DHA
N1 H1N O1 . 0.91(2) 1.85(2) 2.6125(16) 139.7(18)
O2 H2O O4 3_456 0.84(2) 1.92(2) 2.7549(16) 170(2)
O3 H3O O2 5_756 0.83(2) 1.91(2) 2.7280(17) 171(2)
O4 H4O O1 7_765 0.85(2) 1.91(2) 2.7359(16) 163(2)
O4 H4O O5 7_765 0.85(2) 2.47(2) 3.0346(16) 124.1(17)

loop_
_geom_torsion_atom_site_label_1
_geom_torsion_atom_site_label_2
_geom_torsion_atom_site_label_3
_geom_torsion_atom_site_label_4
_geom_torsion
_geom_torsion_publ_flag
C7 C1 C2 O1 7.3(2) y
C6 C1 C2 O1 -176.11(14) ?
C7 C1 C2 C3 -169.99(13) ?
C6 C1 C2 C3 6.6(2) ?
C12 O5 C3 C4 13.4(2) ?
C12 O5 C3 C2 -165.76(14) ?
O1 C2 C3 C4 175.58(15) ?
C1 C2 C3 C4 -7.1(2) ?
O1 C2 C3 O5 -5.2(2) ?
C1 C2 C3 O5 172.15(13) ?
O5 C3 C4 C5 -176.39(16) ?
C2 C3 C4 C5 2.7(3) ?
C3 C4 C5 C6 2.5(3) ?
C4 C5 C6 C1 -2.9(3) ?
C7 C1 C6 C5 174.82(16) ?
C2 C1 C6 C5 -1.8(2) ?
C8 N1 C7 C1 176.92(13) ?
C6 C1 C7 N1 -177.47(15) ?
C2 C1 C7 N1 -0.8(2) y
C7 N1 C8 C10 109.76(16) ?
C7 N1 C8 C11 -12.8(2) ?
C7 N1 C8 C9 -130.63(15) ?
N1 C8 C9 O2 -46.88(16) ?
C10 C8 C9 O2 68.86(16) ?
C11 C8 C9 O2 -168.92(12) ?
N1 C8 C10 O3 -178.68(12) ?
C11 C8 C10 O3 -54.88(16) ?
C9 C8 C10 O3 64.66(16) ?
N1 C8 C11 O4 79.70(15) ?
C10 C8 C11 O4 -39.70(17) ?
C9 C8 C11 O4 -162.15(12) ?

loop_
_cod_related_entry_id
_cod_related_entry_database
_cod_related_entry_code
1 ChemSpider 30652376
